data_2006244
loop_
_publ_author_name
'Xiaodong Sun'
'Yongchao Liang'
'Meigong Fan'
'Edward T. Knobbe'
'Elizabeth M. Holt'

_publ_section_title
;1-Methylbenzothiazolinospiro-2,3'-(2-methyl[3<i>H</i>]phenanthr[9,10-<i>b</i>][1,4]oxazine)
 and
 1-Methylbenzothiazolinospiro-2,3'-(2'-methyl[3<i>H</i>]naphth[2,1-<i>b</i>][1,4]oxazine)
;
_journal_issue 6
_journal_name_full 'Acta Crystallographica Section C'
_journal_page_first 820
_journal_page_last 823
_journal_paper_doi 10.1107/S0108270197000012
_journal_volume 53
_journal_year 1997
_chemical_formula_moiety 'C24 H18 N2 O S'
_chemical_formula_sum 'C24 H18 N2 O S'
_chemical_formula_weight 382.5
_chemical_name_systematic 1-Methylbenzothiazolinospiro-2,3'-(2-methyl-[3H]phenanthr[9,10-b][1,4]oxazine)
_space_group_IT_number 14
_symmetry_cell_setting monoclinic
_symmetry_space_group_name_Hall '-P 2yn'
_symmetry_space_group_name_H-M 'P 1 21/n 1'
_cell_angle_alpha 90.0
_cell_angle_beta 95.31(4)
_cell_angle_gamma 90.0
_cell_formula_units_Z 4
_cell_length_a 6.286(3)
_cell_length_b 12.033(5)
_cell_length_c 24.523(14)
_cell_measurement_reflns_used 66
_cell_measurement_temperature 298
_cell_measurement_theta_max 12.433
_cell_measurement_theta_min 3.694
_cell_volume 1846.9(16)
_computing_cell_refinement XSCANS
_computing_data_collection 'XSCANS (Siemens, 1991)'
_computing_data_reduction XSCANS
_computing_molecular_graphics 'XP (Siemens, 1990)'
_computing_structure_refinement SHELXS86
_computing_structure_solution 'SHELXS86 (Sheldrick, 1990)'
_diffrn_ambient_temperature 298
_diffrn_measurement_device 'Syntex P4 four-circle'
_diffrn_measurement_method \q/2\q
_diffrn_radiation_monochromator 'highly oriented graphite crystal'
_diffrn_radiation_source 'fine-focus sealed tube'
_diffrn_radiation_type 'Mo K\a'
_diffrn_radiation_wavelength 0.71073
_diffrn_reflns_av_R_equivalents 0.0572
_diffrn_reflns_limit_h_max 8
_diffrn_reflns_limit_h_min -1
_diffrn_reflns_limit_k_max 16
_diffrn_reflns_limit_k_min -1
_diffrn_reflns_limit_l_max 30
_diffrn_reflns_limit_l_min -34
_diffrn_reflns_number 7195
_diffrn_reflns_theta_max 30.0
_diffrn_reflns_theta_min 1.75
_diffrn_standards_decay_% 0.0001
_diffrn_standards_interval_count 97
_diffrn_standards_number 3
_exptl_absorpt_coefficient_mu 0.193
_exptl_absorpt_correction_type none
_exptl_crystal_colour red
_exptl_crystal_density_diffrn 1.375
_exptl_crystal_description cubic
_exptl_crystal_F_000 800
_exptl_crystal_size_max 0.2
_exptl_crystal_size_mid 0.2
_exptl_crystal_size_min 0.2
_refine_diff_density_max 0.27
_refine_diff_density_min -0.31
_refine_ls_extinction_method none
_refine_ls_goodness_of_fit_obs 1.30
_refine_ls_hydrogen_treatment noref
_refine_ls_matrix_type full
_refine_ls_number_parameters 253
_refine_ls_number_reflns 5365
_refine_ls_R_factor_obs .0545
_refine_ls_shift/su_max 0.001
_refine_ls_structure_factor_coef F
_refine_ls_weighting_details 'w^-1^ = \s^2^(F)+ 0.0008F^2^'
_refine_ls_weighting_scheme calc
_refine_ls_wR_factor_obs .0570
_reflns_number_observed 1634
_reflns_number_total 5365
_reflns_observed_criterion F>6.0\s(F)
_cod_data_source_file pa1249.cif
_cod_data_source_block I
_cod_depositor_comments
;
The following automatic conversions were performed:

'_refine_ls_weighting_scheme' value 'w^-1^ = \s^2^(F)+ 0.0008F^2^'
was changed to 'calc'. New tag '_refine_ls_weighting_details' was
created. The value of the new tag was set to 'w^-1^ = \s^2^(F)+
0.0008F^2^'.

Automatic conversion script
Id: cif_fix_values 3143 2015-03-26 13:38:13Z robertas 
;
_cod_original_sg_symbol_H-M 'P 21/n'
_cod_database_code 2006244

loop_
_symmetry_equiv_pos_as_xyz
x,y,z
-x,-y,-z
1/2+x,1/2-y,1/2+z
1/2-x,1/2+y,1/2-z

loop_
_atom_site_aniso_label
_atom_site_aniso_U_11
_atom_site_aniso_U_22
_atom_site_aniso_U_33
_atom_site_aniso_U_12
_atom_site_aniso_U_13
_atom_site_aniso_U_23
S(1) .0490(10) .0360(10) .0660(10) -.0090(10) -.0110(10) -.0010(10)
C(2) .051(3) .031(3) .053(4) -.005(3) .015(3) -.005(3)
C(3) .069(4) .038(3) .070(5) -.012(3) .011(4) -.011(3)
C(4) .103(6) .028(3) .090(6) -.005(3) .025(5) .001(4)
C(5) .106(6) .038(4) .081(6) .008(4) .012(5) .025(4)
C(6) .073(5) .042(3) .082(5) .006(3) .002(4) .013(3)
C(7) .054(3) .034(3) .047(4) -.001(3) .006(3) .000(3)
N(8) .053(3) .031(2) .051(3) -.003(2) -.009(2) -.002(2)
C(9) .038(3) .030(3) .042(3) .002(2) -.003(2) .000(2)
C(10) .042(3) .035(3) .042(3) -.001(3) -.002(2) -.007(2)
N(11) .046(3) .032(2) .038(3) -.005(2) -.001(2) -.003(2)
C(12) .041(3) .028(3) .044(4) -.004(2) .005(3) -.003(2)
C(13) .042(3) .029(3) .046(4) -.002(2) .001(3) -.002(2)
C(14) .042(3) .029(3) .053(4) -.001(3) -.004(3) -.008(2)
C(15) .042(3) .034(3) .048(4) -.005(3) .002(3) -.010(2)
C(16) .062(4) .046(3) .062(5) .002(3) .010(4) -.005(3)
C(17) .073(5) .068(4) .063(5) -.003(4) .030(4) -.020(4)
C(18) .055(4) .058(4) .082(6) -.009(4) .027(4) -.002(3)
C(19) .043(3) .039(3) .070(4) -.011(3) .011(3) -.003(3)
C(20) .033(3) .034(3) .048(4) -.009(3) .005(3) -.007(2)
C(21) .039(3) .029(3) .039(3) -.003(2) .000(3) -.001(2)
O(22) .043(2) .034(2) .060(3) .005(2) .006(2) .006(2)
C(23) .064(4) .051(4) .065(4) -.012(3) -.014(3) -.003(3)
C(24) .056(4) .039(3) .062(4) .003(3) .002(3) -.005(3)
C(25) .050(4) .043(3) .057(4) -.004(3) .004(3) .001(3)
C(26) .051(4) .054(4) .067(4) .000(3) -.002(3) .016(3)
C(27) .065(4) .048(3) .069(5) .011(4) -.005(3) .014(3)
C(28) .063(4) .047(3) .048(4) .007(3) .002(3) -.004(3)

loop_
_atom_site_label
_atom_site_fract_x
_atom_site_fract_y
_atom_site_fract_z
_atom_site_U_iso_or_equiv
_atom_site_thermal_displace_type
_atom_site_calc_flag
_atom_site_calc_attached_atom
S(1) .2752(2) .27570(10) .11090(10) .0510(10) Uani d .
C(2) .1293(9) .3979(4) .0992(2) .044(2) Uani d .
C(3) .1718(10) .5005(5) .1225(3) .059(2) Uani d .
H(3A) .2957 .5119 .1478 .080 Uiso calc R
C(4) .0344(12) .5856(5) .1072(3) .073(3) Uani d .
H(4A) .0599 .6580 .1230 .080 Uiso calc R
C(5) -.1386(13) .5687(5) .0711(3) .075(3) Uani d .
H(5A) -.2331 .6298 .0617 .080 Uiso calc R
C(6) -.1823(11) .4664(5) .0479(3) .066(3) Uani d .
H(6A) -.3061 .4546 .0226 .080 Uiso calc R
C(7) -.0428(9) .3802(4) .0619(2) .045(2) Uani d .
N(8) -.0541(7) .2743(3) .0397(2) .046(2) Uani d .
C(9) .0630(8) .1956(4) .0721(2) .037(2) Uani d .
C(10) .1717(8) .1067(4) .0419(2) .040(2) Uani d .
N(11) .2291(7) .0166(3) .0660(2) .039(2) Uani d .
C(12) .1620(8) -.0028(4) .1180(2) .038(2) Uani d .
C(13) .2515(8) -.0947(4) .1491(2) .039(2) Uani d .
C(14) .1634(8) -.1249(4) .1969(2) .042(2) Uani d .
C(15) -.0190(8) -.0650(4) .2141(2) .041(2) Uani d .
C(16) -.1193(10) -.0941(5) .2596(3) .056(2) Uani d .
H(16A) -.0636 -.1553 .2817 .080 Uiso calc R
C(17) -.2943(11) -.0392(6) .2738(3) .066(3) Uani d .
H(17A) -.3581 -.0598 .3065 .080 Uiso calc R
C(18) -.3779(10) .0478(5) .2421(3) .064(3) Uani d .
H(18A) -.5055 .0846 .2512 .080 Uiso calc R
C(19) -.2812(9) .0794(4) .1976(3) .050(2) Uani d .
H(19A) -.3371 .1413 .1761 .080 Uiso calc R
C(20) -.1020(8) .0249(4) .1824(2) .038(2) Uani d .
C(21) .0030(8) .0555(4) .1361(2) .036(2) Uani d .
O(22) -.0765(5) .1457(3) .1074(2) .0450(10) Uani d .
C(23) -.2478(9) .2387(5) .0085(3) .061(2) Uani d .
H(23A) -.3119 .3003 -.0117 .080 Uiso calc R
H(23B) -.2155 .1809 -.0164 .080 Uiso calc R
H(23C) -.3453 .2109 .0332 .080 Uiso calc R
C(24) .2247(9) .1267(4) -.0151(2) .053(2) Uani d .
H(24A) .2936 .0622 -.0284 .080 Uiso calc R
H(24B) .0961 .1416 -.0382 .080 Uiso calc R
H(24C) .3189 .1894 -.0156 .080 Uiso calc R
C(25) .4251(9) -.1538(4) .1330(3) .050(2) Uani d .
H(25A) .4854 -.1321 .1000 .080 Uiso calc R
C(26) .5107(9) -.2407(5) .1624(3) .058(2) Uani d .
H(26A) .6306 -.2806 .1507 .080 Uiso calc R
C(27) .4237(10) -.2703(5) .2095(3) .061(2) Uani d .
H(27A) .4824 -.3322 .2306 .080 Uiso calc R
C(28) .2551(9) -.2145(5) .2270(2) .053(2) Uani d .
H(28A) .1981 -.2357 .2604 .080 Uiso calc R

loop_
_atom_type_symbol
_atom_type_scat_dispersion_real
_atom_type_scat_dispersion_imag
_atom_type_scat_source
C 0.0 0.0 'International Tables Vol C Tables 4.2.6.8 and 6.1.1.4'
H 0.0 0.0 'International Tables Vol C Tables 4.2.6.8 and 6.1.1.4'
N 0.0 0.0 'International Tables Vol C Tables 4.2.6.8 and 6.1.1.4'
O 0.0 0.0 'International Tables Vol C Tables 4.2.6.8 and 6.1.1.4'
S 0.110 0.124 'International Tables Vol C Tables 4.2.6.8 and 6.1.1.4'

loop_
_geom_angle_atom_site_label_1
_geom_angle_atom_site_label_2
_geom_angle_atom_site_label_3
_geom_angle
_geom_angle_publ_flag
C(2) S(1) C(9) 90.7(2) no
S(1) C(2) C(3) 127.5(4) no
S(1) C(2) C(7) 110.5(4) no
C(3) C(2) C(7) 121.9(5) no
C(2) C(3) C(4) 117.6(6) no
C(3) C(4) C(5) 121.0(6) no
C(4) C(5) C(6) 121.6(6) no
C(5) C(6) C(7) 118.2(6) no
C(2) C(7) C(6) 119.6(5) no
C(2) C(7) N(8) 114.5(5) no
C(6) C(7) N(8) 125.8(5) no
C(7) N(8) C(9) 113.1(4) yes
C(7) N(8) C(23) 119.5(4) yes
C(9) N(8) C(23) 118.3(4) yes
S(1) C(9) N(8) 104.9(3) yes
S(1) C(9) C(10) 106.7(3) yes
N(8) C(9) C(10) 116.1(4) yes
S(1) C(9) O(22) 111.4(3) yes
N(8) C(9) O(22) 108.1(4) yes
C(10) C(9) O(22) 109.5(4) yes
C(9) C(10) N(11) 120.0(5) yes
C(9) C(10) C(24) 120.0(4) yes
N(11) C(10) C(24) 119.8(5) yes
C(10) N(11) C(12) 118.0(4) yes
N(11) C(12) C(13) 118.6(5) no
N(11) C(12) C(21) 121.0(5) no
C(13) C(12) C(21) 120.0(5) no
C(12) C(13) C(14) 119.0(5) no
C(12) C(13) C(25) 121.6(5) no
C(14) C(13) C(25) 119.4(5) no
C(13) C(14) C(15) 120.2(5) no
C(13) C(14) C(28) 118.0(5) no
C(15) C(14) C(28) 121.8(5) no
C(14) C(15) C(16) 123.0(5) no
C(14) C(15) C(20) 119.0(5) no
C(16) C(15) C(20) 118.0(5) no
C(15) C(16) C(17) 121.9(6) no
C(16) C(17) C(18) 120.0(7) no
C(17) C(18) C(19) 119.5(6) no
C(18) C(19) C(20) 121.5(5) no
C(15) C(20) C(19) 119.0(5) no
C(15) C(20) C(21) 117.9(5) no
C(19) C(20) C(21) 123.0(5) no
C(12) C(21) C(20) 123.4(5) no
C(12) C(21) O(22) 119.9(5) no
C(20) C(21) O(22) 116.5(4) no
C(9) O(22) C(21) 115.7(4) no
C(13) C(25) C(26) 121.8(6) no
C(25) C(26) C(27) 118.7(6) no
C(26) C(27) C(28) 121.4(6) no
C(14) C(28) C(27) 120.7(6) no

loop_
_geom_bond_atom_site_label_1
_geom_bond_atom_site_label_2
_geom_bond_site_symmetry_1
_geom_bond_site_symmetry_2
_geom_bond_distance
_geom_bond_publ_flag
S(1) C(2) . . 1.743(5) yes
S(1) C(9) . . 1.838(5) yes
C(2) C(3) . . 1.376(8) yes
C(2) C(7) . . 1.367(8) yes
C(3) C(4) . . 1.369(9) yes
C(4) C(5) . . 1.354(11) yes
C(5) C(6) . . 1.372(9) yes
C(6) C(7) . . 1.380(8) yes
C(7) N(8) . . 1.385(7) yes
N(8) C(9) . . 1.402(6) yes
N(8) C(23) . . 1.441(7) yes
C(9) C(10) . . 1.501(7) yes
C(9) O(22) . . 1.422(6) yes
C(10) N(11) . . 1.272(7) yes
C(10) C(24) . . 1.487(8) yes
N(11) C(12) . . 1.399(7) yes
C(12) C(13) . . 1.429(7) yes
C(12) C(21) . . 1.331(7) yes
C(13) C(14) . . 1.388(8) yes
C(13) C(25) . . 1.391(8) yes
C(14) C(15) . . 1.450(8) yes
C(14) C(28) . . 1.400(8) yes
C(15) C(16) . . 1.377(9) yes
C(15) C(20) . . 1.405(7) yes
C(16) C(17) . . 1.356(9) yes
C(17) C(18) . . 1.380(9) yes
C(18) C(19) . . 1.350(10) yes
C(19) C(20) . . 1.384(8) yes
C(20) C(21) . . 1.413(8) yes
C(21) O(22) . . 1.363(6) yes
C(25) C(26) . . 1.353(8) yes
C(26) C(27) . . 1.370(9) yes
C(27) C(28) . . 1.356(9) yes
